data_4304797
loop_
_publ_author_name
'Michael J. Ingleson'
'Benjamin C. Fullmer'
'Drew T. Buschhorn'
'Hongjun Fan'
'Maren Pink'
'John C. Huffman'
'Kenneth G. Caulton'

_publ_contact_author 'J.C. Huffman'
_publ_section_title
;
Influence of the d-Electron Count on CO Binding by Three-Coordinate
[(tBu2PCH2SiMe2)2N]Fe, -Co, and -Ni
;
_journal_name_full 'Inorganic Chemistry'
_journal_page_first 407
_journal_page_last 409
_journal_paper_doi 10.1021/ic7023764
_journal_volume 47
_journal_year 2008
_chemical_formula_moiety 'C24 H52 Fe N O2 P2 Si2'
_chemical_formula_structural Fe(CO)2(C22H52NP2)
_chemical_formula_sum 'C24 H52 Fe N O2 P2 Si2'
_chemical_formula_weight 560.64
_space_group_IT_number 15
_symmetry_cell_setting monoclinic
_symmetry_space_group_name_Hall '-C 2yc'
_symmetry_space_group_name_H-M 'C 1 2/c 1'
_atom_sites_solution_hydrogens geom
_atom_sites_solution_primary direct
_atom_sites_solution_secondary difmap
_audit_creation_date 08/16/2005
_audit_creation_method SHELXL-97
_cell_angle_alpha 90.00
_cell_angle_beta 112.671(4)
_cell_angle_gamma 90.00
_cell_formula_units_Z 4
_cell_length_a 20.558(3)
_cell_length_b 9.9693(16)
_cell_length_c 15.990(3)
_cell_measurement_reflns_used 1708
_cell_measurement_temperature 128(2)
_cell_measurement_theta_max 26.82
_cell_measurement_theta_min 2.47
_cell_volume 3023.9(9)
_computing_cell_refinement 'SAINT (Bruker, 1999)'
_computing_data_collection 'SMART (Bruker, 1999)'
_computing_data_reduction 'SAINT (Bruker, 1999), XTEL (local package)'
_computing_molecular_graphics 'Reciprocal Net (http://recipnet.org)'
_computing_structure_refinement 'SHELXL-97 (Sheldrick, 1997)'
_computing_structure_solution 'SHELXS-97 (Sheldrick, 1990)'
_diffrn_ambient_temperature 128(2)
_diffrn_detector 'CCD area detector'
_diffrn_detector_area_resol_mean 44.52
_diffrn_detector_type 'Bruker SMART 6000'
_diffrn_measured_fraction_theta_full 0.998
_diffrn_measured_fraction_theta_max 0.998
_diffrn_measurement_details '   0.30 degree frames measured for 30.16 seconds each'
_diffrn_measurement_device 'three-circle goniometer with fixed chi'
_diffrn_measurement_device_type 'Bruker Platform goniometer'
_diffrn_measurement_method '\w scans'
_diffrn_radiation_monochromator graphite
_diffrn_radiation_source 'fine-focus sealed tube'
_diffrn_radiation_type MoK\a
_diffrn_radiation_wavelength 0.71073
_diffrn_reflns_av_R_equivalents 0.1003
_diffrn_reflns_av_sigmaI/netI 0.0432
_diffrn_reflns_limit_h_max 26
_diffrn_reflns_limit_h_min -26
_diffrn_reflns_limit_k_max 12
_diffrn_reflns_limit_k_min -12
_diffrn_reflns_limit_l_max 20
_diffrn_reflns_limit_l_min -20
_diffrn_reflns_number 43507
_diffrn_reflns_theta_full 27.56
_diffrn_reflns_theta_max 27.56
_diffrn_reflns_theta_min 2.15
_diffrn_standards_decay_% 0.0
_exptl_absorpt_coefficient_mu 0.704
_exptl_absorpt_correction_T_max 1.0000
_exptl_absorpt_correction_T_min 0.8561
_exptl_absorpt_correction_type multi-scan
_exptl_absorpt_process_details 'Bruker SADABS'
_exptl_crystal_colour blue
_exptl_crystal_density_diffrn 1.231
_exptl_crystal_density_method 'not measured'
_exptl_crystal_description 'elongated plate'
_exptl_crystal_F_000 1212
_exptl_crystal_size_max 0.32
_exptl_crystal_size_mid 0.10
_exptl_crystal_size_min 0.05
_refine_diff_density_max 0.416
_refine_diff_density_min -0.382
_refine_diff_density_rms 0.058
_refine_ls_extinction_method none
_refine_ls_goodness_of_fit_ref 1.069
_refine_ls_hydrogen_treatment constr
_refine_ls_matrix_type full
_refine_ls_number_parameters 301
_refine_ls_number_reflns 3486
_refine_ls_number_restraints 0
_refine_ls_restrained_S_all 1.069
_refine_ls_R_factor_all 0.0616
_refine_ls_R_factor_gt 0.0437
_refine_ls_shift/su_max 0.005
_refine_ls_shift/su_mean 0.000
_refine_ls_structure_factor_coef Fsqd
_refine_ls_weighting_details 'calc w=1/[\s^2^(Fo^2^)+(0.0508P)^2^+2.8763P] where P=(Fo^2^+2Fc^2^)/3'
_refine_ls_weighting_scheme calc
_refine_ls_wR_factor_gt 0.1053
_refine_ls_wR_factor_ref 0.1116
_reflns_number_gt 2680
_reflns_number_total 3486
_reflns_threshold_expression &gt;2sigma(I)
_cod_data_source_file ic7023764-file006.cif
_cod_data_source_block 05234
_cod_depositor_comments
;
The following automatic conversions were performed:
'_symmetry_cell_setting' value 'Monoclinic' changed to 'monoclinic'
according to '/home/saulius/struct/CIF-dictionaries/cif_core.dic'
dictionary named 'cif_core.dic' version 2.4.1 from 2010-06-29.

Automatic conversion script
Id: cif_fix_enum 1527 2010-12-29 10:47:43Z saulius 
;
_cod_original_cell_volume 3023.9(8)
_cod_original_sg_symbol_Hall '-C 2yc  '
_cod_original_sg_symbol_H-M 'C 2/c  '
_cod_database_code 4304797

loop_
_symmetry_equiv_pos_as_xyz
'x, y, z'
'-x, y, -z+1/2'
'x+1/2, y+1/2, z'
'-x+1/2, y+1/2, -z+1/2'
'-x, -y, -z'
'x, -y, z-1/2'
'-x+1/2, -y+1/2, -z'
'x+1/2, -y+1/2, z-1/2'

loop_
_atom_site_label
_atom_site_type_symbol
_atom_site_fract_x
_atom_site_fract_y
_atom_site_fract_z
_atom_site_U_iso_or_equiv
_atom_site_adp_type
_atom_site_occupancy
_atom_site_symmetry_multiplicity
_atom_site_calc_flag
_atom_site_refinement_flags
_atom_site_disorder_assembly
_atom_site_disorder_group
Fe1 Fe 0.51173(3) 0.71030(5) 0.29474(4) 0.02020(16) Uani 0.50 1 d P . .
P1 P 0.6100(3) 0.7008(5) 0.2595(2) 0.0260(7) Uani 0.50 1 d P . 1
P2 P 0.3919(2) 0.6973(5) 0.2666(2) 0.0193(6) Uani 0.50 1 d P . 2
Si1 Si 0.4234(3) 0.9911(6) 0.2252(4) 0.0415(19) Uani 0.50 1 d P . 2
Si2 Si 0.5773(2) 0.9907(4) 0.2723(3) 0.0172(11) Uani 0.50 1 d P . 1
O1 O 0.5802(2) 0.7893(4) 0.4871(3) 0.0581(11) Uani 0.50 1 d P . 2
O2 O 0.52416(18) 0.4236(3) 0.3308(3) 0.0491(10) Uani 0.50 1 d P . .
N1 N 0.5000 0.9038(2) 0.2500 0.0216(5) Uani 1 2 d S . .
C1 C 0.4385(8) 1.1312(18) 0.3187(9) 0.032(3) Uani 0.50 1 d P . 2
H1A H 0.4599 1.0907 0.3790 0.049 Uiso 0.50 1 calc PR . 2
H1B H 0.3932 1.1716 0.3113 0.049 Uiso 0.50 1 calc PR . 2
H1C H 0.4700 1.2005 0.3120 0.049 Uiso 0.50 1 calc PR . 2
C2 C 0.3889(8) 1.0851(10) 0.1179(11) 0.034(2) Uani 0.50 1 d P . 2
H2A H 0.4234 1.1531 0.1180 0.052 Uiso 0.50 1 calc PR . 2
H2B H 0.3446 1.1289 0.1115 0.052 Uiso 0.50 1 calc PR . 2
H2C H 0.3805 1.0232 0.0671 0.052 Uiso 0.50 1 calc PR . 2
C3 C 0.3508(10) 0.8676(19) 0.2277(13) 0.031(3) Uani 0.50 1 d P . 2
H3A H 0.3296 0.9014 0.2697 0.037 Uiso 0.50 1 calc PR . 2
H3B H 0.3131 0.8604 0.1665 0.037 Uiso 0.50 1 calc PR . 2
C4 C 0.3384(3) 0.6111(6) 0.1569(5) 0.0373(15) Uani 0.50 1 d P A 2
C5 C 0.2589(4) 0.6019(7) 0.1378(6) 0.061(2) Uani 0.50 1 d P A 2
H5A H 0.2415 0.6905 0.1456 0.091 Uiso 0.50 1 calc PR A 2
H5B H 0.2516 0.5383 0.1800 0.091 Uiso 0.50 1 calc PR A 2
H5C H 0.2333 0.5711 0.0754 0.091 Uiso 0.50 1 calc PR A 2
C6 C 0.3478(3) 0.6939(6) 0.0818(4) 0.0533(16) Uani 0.50 1 d P A 2
H6A H 0.3216 0.6518 0.0230 0.080 Uiso 0.50 1 calc PR A 2
H6B H 0.3979 0.6981 0.0921 0.080 Uiso 0.50 1 calc PR A 2
H6C H 0.3299 0.7849 0.0822 0.080 Uiso 0.50 1 calc PR A 2
C7 C 0.3653(3) 0.4670(5) 0.1514(3) 0.0387(11) Uani 0.50 1 d P A 2
H7A H 0.3618 0.4122 0.2004 0.058 Uiso 0.50 1 calc PR A 2
H7B H 0.4146 0.4710 0.1575 0.058 Uiso 0.50 1 calc PR A 2
H7C H 0.3364 0.4270 0.0928 0.058 Uiso 0.50 1 calc PR A 2
C8 C 0.3653(3) 0.6311(5) 0.3589(4) 0.0348(12) Uani 0.50 1 d P B 2
C9 C 0.4174(4) 0.6844(6) 0.4478(4) 0.0572(18) Uani 0.50 1 d P B 2
H9A H 0.4236 0.7811 0.4424 0.086 Uiso 0.50 1 calc PR B 2
H9B H 0.4628 0.6389 0.4630 0.086 Uiso 0.50 1 calc PR B 2
H9C H 0.3996 0.6679 0.4956 0.086 Uiso 0.50 1 calc PR B 2
C10 C 0.3665(3) 0.4764(4) 0.3634(4) 0.0377(12) Uani 0.50 1 d P B 2
H10A H 0.4113 0.4434 0.3633 0.057 Uiso 0.50 1 calc PR B 2
H10B H 0.3275 0.4405 0.3106 0.057 Uiso 0.50 1 calc PR B 2
H10C H 0.3612 0.4472 0.4190 0.057 Uiso 0.50 1 calc PR B 2
C11 C 0.2915(4) 0.6774(6) 0.3507(6) 0.061(2) Uani 0.50 1 d P B 2
H11A H 0.2813 0.6409 0.4013 0.091 Uiso 0.50 1 calc PR B 2
H11B H 0.2561 0.6451 0.2933 0.091 Uiso 0.50 1 calc PR B 2
H11C H 0.2901 0.7756 0.3522 0.091 Uiso 0.50 1 calc PR B 2
C12 C 0.6180(9) 1.0474(11) 0.3963(12) 0.041(2) Uani 0.50 1 d P . 1
H12A H 0.5948 1.1299 0.4036 0.061 Uiso 0.50 1 calc PR . 1
H12B H 0.6684 1.0643 0.4135 0.061 Uiso 0.50 1 calc PR . 1
H12C H 0.6115 0.9771 0.4352 0.061 Uiso 0.50 1 calc PR . 1
C13 C 0.5772(8) 1.1334(18) 0.2058(9) 0.033(3) Uani 0.50 1 d P . 1
H13A H 0.5568 1.1093 0.1414 0.049 Uiso 0.50 1 calc PR . 1
H13B H 0.6256 1.1649 0.2219 0.049 Uiso 0.50 1 calc PR . 1
H13C H 0.5490 1.2049 0.2175 0.049 Uiso 0.50 1 calc PR . 1
C14 C 0.6364(11) 0.874(2) 0.2531(15) 0.048(5) Uani 0.50 1 d P . 1
H14A H 0.6846 0.8881 0.2990 0.058 Uiso 0.50 1 calc PR . 1
H14B H 0.6374 0.8901 0.1926 0.058 Uiso 0.50 1 calc PR . 1
C15 C 0.6872(3) 0.5944(6) 0.3328(6) 0.0424(17) Uani 0.50 1 d P C 1
C16 C 0.7585(4) 0.6434(7) 0.3320(8) 0.073(3) Uani 0.50 1 d P C 1
H16A H 0.7673 0.7357 0.3546 0.109 Uiso 0.50 1 calc PR C 1
H16B H 0.7567 0.6403 0.2699 0.109 Uiso 0.50 1 calc PR C 1
H16C H 0.7965 0.5851 0.3709 0.109 Uiso 0.50 1 calc PR C 1
C17 C 0.6781(3) 0.4457(5) 0.3017(6) 0.069(2) Uani 0.50 1 d P C 1
H17A H 0.7144 0.3909 0.3467 0.104 Uiso 0.50 1 calc PR C 1
H17B H 0.6828 0.4384 0.2431 0.104 Uiso 0.50 1 calc PR C 1
H17C H 0.6314 0.4139 0.2955 0.104 Uiso 0.50 1 calc PR C 1
C18 C 0.6917(3) 0.6025(6) 0.4271(5) 0.0576(17) Uani 0.50 1 d P C 1
H18A H 0.7352 0.5593 0.4677 0.086 Uiso 0.50 1 calc PR C 1
H18B H 0.6510 0.5567 0.4318 0.086 Uiso 0.50 1 calc PR C 1
H18C H 0.6917 0.6968 0.4444 0.086 Uiso 0.50 1 calc PR C 1
C19 C 0.5903(3) 0.6690(6) 0.1348(4) 0.0468(15) Uani 0.50 1 d P D 1
C20 C 0.6550(5) 0.6585(7) 0.1113(6) 0.073(3) Uani 0.50 1 d P D 1
H20A H 0.6829 0.7409 0.1297 0.110 Uiso 0.50 1 calc PR D 1
H20B H 0.6403 0.6459 0.0457 0.110 Uiso 0.50 1 calc PR D 1
H20C H 0.6837 0.5818 0.1432 0.110 Uiso 0.50 1 calc PR D 1
C21 C 0.5458(4) 0.5403(6) 0.1042(5) 0.0612(19) Uani 0.50 1 d P D 1
H21A H 0.5742 0.4626 0.1347 0.092 Uiso 0.50 1 calc PR D 1
H21B H 0.5306 0.5300 0.0385 0.092 Uiso 0.50 1 calc PR D 1
H21C H 0.5043 0.5466 0.1200 0.092 Uiso 0.50 1 calc PR D 1
C22 C 0.5439(4) 0.7864(6) 0.0800(4) 0.0547(16) Uani 0.50 1 d P D 1
H22A H 0.5048 0.8010 0.0995 0.082 Uiso 0.50 1 calc PR D 1
H22B H 0.5252 0.7644 0.0153 0.082 Uiso 0.50 1 calc PR D 1
H22C H 0.5725 0.8681 0.0905 0.082 Uiso 0.50 1 calc PR D 1
C23 C 0.5530(3) 0.7569(5) 0.4133(3) 0.0314(10) Uani 0.50 1 d P . 2
C24 C 0.5181(2) 0.5381(4) 0.3130(3) 0.0289(10) Uani 0.50 1 d P . .

loop_
_atom_site_aniso_label
_atom_site_aniso_U_11
_atom_site_aniso_U_22
_atom_site_aniso_U_33
_atom_site_aniso_U_23
_atom_site_aniso_U_13
_atom_site_aniso_U_12
Fe1 0.0220(3) 0.0156(3) 0.0271(3) 0.0001(2) 0.0141(2) 0.0008(2)
P1 0.0288(9) 0.0193(7) 0.042(2) -0.0088(14) 0.0271(15) -0.0049(6)
P2 0.0179(7) 0.0140(8) 0.0322(17) 0.0006(12) 0.0165(12) 0.0007(5)
Si1 0.042(3) 0.022(3) 0.071(3) 0.001(2) 0.034(2) -0.0063(19)
Si2 0.0183(19) 0.014(2) 0.0208(14) -0.0094(13) 0.0089(12) -0.0122(15)
O1 0.067(3) 0.070(3) 0.034(2) -0.015(2) 0.015(2) -0.008(2)
O2 0.038(2) 0.0190(16) 0.092(3) 0.0085(18) 0.027(2) 0.0022(14)
N1 0.0231(12) 0.0164(11) 0.0292(13) 0.000 0.0144(10) 0.000
C1 0.036(6) 0.024(3) 0.041(7) -0.011(4) 0.019(5) 0.007(4)
C2 0.036(4) 0.019(5) 0.047(6) 0.005(4) 0.014(4) -0.002(4)
C3 0.007(5) 0.009(3) 0.076(7) 0.002(4) 0.016(5) -0.002(3)
C4 0.022(3) 0.026(3) 0.053(4) 0.010(2) 0.003(3) -0.008(3)
C5 0.036(5) 0.030(4) 0.093(6) 0.015(4) -0.001(4) -0.004(3)
C6 0.064(4) 0.045(3) 0.034(3) 0.012(2) 0.000(3) -0.014(3)
C7 0.046(3) 0.032(2) 0.033(3) -0.009(2) 0.010(2) -0.010(2)
C8 0.042(3) 0.023(2) 0.062(4) 0.001(2) 0.044(3) 0.000(2)
C9 0.098(5) 0.043(3) 0.059(4) -0.010(3) 0.062(4) -0.022(3)
C10 0.048(3) 0.023(2) 0.057(3) 0.007(2) 0.038(3) -0.003(2)
C11 0.057(4) 0.039(3) 0.121(6) 0.008(3) 0.073(5) 0.007(3)
C12 0.045(4) 0.020(5) 0.049(6) -0.003(4) 0.008(4) 0.001(4)
C13 0.028(5) 0.024(3) 0.043(7) -0.004(4) 0.010(5) -0.003(4)
C14 0.022(8) 0.025(5) 0.093(10) 0.005(5) 0.018(7) -0.002(5)
C15 0.015(4) 0.021(3) 0.090(5) -0.003(3) 0.019(3) 0.003(2)
C16 0.022(3) 0.034(4) 0.158(10) -0.023(5) 0.032(4) -0.003(3)
C17 0.039(3) 0.025(3) 0.150(7) -0.018(3) 0.044(4) -0.001(2)
C18 0.029(3) 0.038(3) 0.089(5) 0.013(3) 0.004(3) 0.002(2)
C19 0.058(4) 0.040(3) 0.068(4) -0.022(3) 0.052(3) -0.023(3)
C20 0.096(7) 0.050(4) 0.123(7) -0.040(4) 0.096(7) -0.025(4)
C21 0.081(5) 0.055(4) 0.070(4) -0.035(3) 0.053(4) -0.035(3)
C22 0.075(4) 0.060(4) 0.044(3) -0.005(3) 0.038(3) -0.022(3)
C23 0.034(3) 0.030(2) 0.031(3) -0.0001(19) 0.014(2) -0.0005(19)
C24 0.023(2) 0.023(2) 0.045(3) -0.0018(18) 0.017(2) 0.0015(16)

loop_
_atom_type_symbol
_atom_type_description
_atom_type_scat_dispersion_real
_atom_type_scat_dispersion_imag
_atom_type_scat_source
Fe Fe 0.3463 0.8444 'International Tables Vol C Tables 4.2.6.8 and 6.1.1.4'
P P 0.1023 0.0942 'International Tables Vol C Tables 4.2.6.8 and 6.1.1.4'
Si Si 0.0817 0.0704 'International Tables Vol C Tables 4.2.6.8 and 6.1.1.4'
O O 0.0106 0.0060 'International Tables Vol C Tables 4.2.6.8 and 6.1.1.4'
N N 0.0061 0.0033 'International Tables Vol C Tables 4.2.6.8 and 6.1.1.4'
C C 0.0033 0.0016 'International Tables Vol C Tables 4.2.6.8 and 6.1.1.4'
H H 0.0000 0.0000 'International Tables Vol C Tables 4.2.6.8 and 6.1.1.4'

loop_
_geom_angle_atom_site_label_1
_geom_angle_atom_site_label_2
_geom_angle_atom_site_label_3
_geom_angle
_geom_angle_site_symmetry_1
_geom_angle_site_symmetry_3
_geom_angle_publ_flag
Fe1 Fe1 C24 98.87(16) 2_655 . ?
Fe1 Fe1 C23 163.69(15) 2_655 . ?
C24 Fe1 C23 95.9(2) . . ?
Fe1 Fe1 N1 71.08(3) 2_655 . ?
C24 Fe1 N1 169.89(16) . . ?
C23 Fe1 N1 93.97(15) . . ?
Fe1 Fe1 P1 73.94(11) 2_655 . ?
C24 Fe1 P1 89.06(19) . . ?
C23 Fe1 P1 99.49(18) . . ?
N1 Fe1 P1 87.10(13) . . ?
Fe1 Fe1 P1 72.75(9) 2_655 2_655 ?
C24 Fe1 P1 91.34(19) . 2_655 ?
C23 Fe1 P1 113.92(17) . 2_655 ?
N1 Fe1 P1 86.71(13) . 2_655 ?
P1 Fe1 P1 146.35(8) . 2_655 ?
Fe1 Fe1 P2 82.75(9) 2_655 . ?
C24 Fe1 P2 89.05(18) . . ?
C23 Fe1 P2 104.48(17) . . ?
N1 Fe1 P2 90.67(11) . . ?
P1 Fe1 P2 156.02(16) . . ?
P1 Fe1 P2 10.02(13) 2_655 . ?
Fe1 Fe1 C24 47.20(11) 2_655 2_655 ?
C24 Fe1 C24 51.7(3) . 2_655 ?
C23 Fe1 C24 147.29(18) . 2_655 ?
N1 Fe1 C24 118.28(11) . 2_655 ?
P1 Fe1 C24 78.19(15) . 2_655 ?
P1 Fe1 C24 75.82(15) 2_655 2_655 ?
P2 Fe1 C24 81.92(15) . 2_655 ?
Fe1 Fe1 P2 66.04(10) 2_655 2_655 ?
C24 Fe1 P2 89.69(18) . 2_655 ?
C23 Fe1 P2 107.30(17) . 2_655 ?
N1 Fe1 P2 85.22(11) . 2_655 ?
P1 Fe1 P2 7.94(18) . 2_655 ?
P1 Fe1 P2 138.42(14) 2_655 2_655 ?
P2 Fe1 P2 148.16(8) . 2_655 ?
C24 Fe1 P2 72.51(14) 2_655 2_655 ?
C14 P1 C15 111.6(7) . . ?
C14 P1 C19 92.7(7) . . ?
C15 P1 C19 110.2(4) . . ?
C14 P1 Fe1 106.5(7) . . ?
C15 P1 Fe1 118.5(3) . . ?
C19 P1 Fe1 114.3(3) . . ?
C14 P1 Fe1 104.1(7) . 2_655 ?
C15 P1 Fe1 141.5(3) . 2_655 ?
C19 P1 Fe1 81.4(3) . 2_655 ?
C8 P2 C4 109.2(3) . . ?
C8 P2 C3 110.2(6) . . ?
C4 P2 C3 94.4(6) . . ?
C8 P2 Fe1 118.2(3) . . ?
C4 P2 Fe1 113.5(3) . . ?
C3 P2 Fe1 108.6(6) . . ?
C8 P2 Fe1 146.1(3) . 2_655 ?
C4 P2 Fe1 85.7(2) . 2_655 ?
C3 P2 Fe1 98.3(6) . 2_655 ?
N1 Si1 C2 117.8(6) . . ?
N1 Si1 C3 108.6(6) . . ?
C2 Si1 C3 108.6(7) . . ?
N1 Si1 C1 108.7(5) . . ?
C2 Si1 C1 103.7(6) . . ?
C3 Si1 C1 109.2(9) . . ?
N1 Si2 C13 119.4(5) . . ?
N1 Si2 C14 105.6(8) . . ?
C13 Si2 C14 105.3(10) . . ?
N1 Si2 C12 111.3(5) . . ?
C13 Si2 C12 106.4(6) . . ?
C14 Si2 C12 108.3(8) . . ?
Si1 N1 Si1 118.7(4) . 2_655 ?
Si1 N1 Si2 119.09(14) 2_655 2_655 ?
Si1 N1 Si2 119.10(14) . . ?
Si2 N1 Si2 119.6(4) 2_655 . ?
Si1 N1 Fe1 115.3(2) . 2_655 ?
Si1 N1 Fe1 122.5(2) 2_655 2_655 ?
Si2 N1 Fe1 115.38(17) 2_655 2_655 ?
Si2 N1 Fe1 121.57(17) . 2_655 ?
Si1 N1 Fe1 122.5(2) . . ?
Si1 N1 Fe1 115.3(2) 2_655 . ?
Si2 N1 Fe1 121.57(17) 2_655 . ?
Si2 N1 Fe1 115.38(17) . . ?
Si1 C1 H1A 109.5 . . ?
Si1 C1 H1B 109.5 . . ?
H1A C1 H1B 109.5 . . ?
Si1 C1 H1C 109.5 . . ?
H1A C1 H1C 109.5 . . ?
H1B C1 H1C 109.5 . . ?
Si1 C2 H2A 109.5 . . ?
Si1 C2 H2B 109.5 . . ?
H2A C2 H2B 109.5 . . ?
Si1 C2 H2C 109.5 . . ?
H2A C2 H2C 109.5 . . ?
H2B C2 H2C 109.5 . . ?
P2 C3 Si1 109.0(9) . . ?
P2 C3 H3A 109.9 . . ?
Si1 C3 H3A 109.9 . . ?
P2 C3 H3B 109.9 . . ?
Si1 C3 H3B 109.9 . . ?
H3A C3 H3B 108.3 . . ?
C6 C4 C5 108.7(6) . . ?
C6 C4 C7 107.4(6) . . ?
C5 C4 C7 107.8(5) . . ?
C6 C4 P2 106.3(4) . . ?
C5 C4 P2 113.9(5) . . ?
C7 C4 P2 112.5(4) . . ?
C4 C5 H5A 109.5 . . ?
C4 C5 H5B 109.5 . . ?
H5A C5 H5B 109.5 . . ?
C4 C5 H5C 109.5 . . ?
H5A C5 H5C 109.5 . . ?
H5B C5 H5C 109.5 . . ?
C4 C6 H6A 109.5 . . ?
C4 C6 H6B 109.5 . . ?
H6A C6 H6B 109.5 . . ?
C4 C6 H6C 109.5 . . ?
H6A C6 H6C 109.5 . . ?
H6B C6 H6C 109.5 . . ?
C4 C7 H7A 109.5 . . ?
C4 C7 H7B 109.5 . . ?
H7A C7 H7B 109.5 . . ?
C4 C7 H7C 109.5 . . ?
H7A C7 H7C 109.5 . . ?
H7B C7 H7C 109.5 . . ?
C9 C8 C10 108.5(5) . . ?
C9 C8 C11 107.0(5) . . ?
C10 C8 C11 107.4(4) . . ?
C9 C8 P2 107.5(4) . . ?
C10 C8 P2 112.5(4) . . ?
C11 C8 P2 113.7(4) . . ?
C8 C9 H9A 109.5 . . ?
C8 C9 H9B 109.5 . . ?
H9A C9 H9B 109.5 . . ?
C8 C9 H9C 109.5 . . ?
H9A C9 H9C 109.5 . . ?
H9B C9 H9C 109.5 . . ?
C8 C10 H10A 109.5 . . ?
C8 C10 H10B 109.5 . . ?
H10A C10 H10B 109.5 . . ?
C8 C10 H10C 109.5 . . ?
H10A C10 H10C 109.5 . . ?
H10B C10 H10C 109.5 . . ?
C8 C11 H11A 109.5 . . ?
C8 C11 H11B 109.5 . . ?
H11A C11 H11B 109.5 . . ?
C8 C11 H11C 109.5 . . ?
H11A C11 H11C 109.5 . . ?
H11B C11 H11C 109.5 . . ?
Si2 C14 P1 111.7(12) . . ?
Si2 C14 H14A 109.3 . . ?
P1 C14 H14A 109.3 . . ?
Si2 C14 H14B 109.3 . . ?
P1 C14 H14B 109.3 . . ?
H14A C14 H14B 107.9 . . ?
C18 C15 C16 107.7(6) . . ?
C18 C15 C17 109.4(6) . . ?
C16 C15 C17 107.2(5) . . ?
C18 C15 P1 108.0(5) . . ?
C16 C15 P1 112.8(6) . . ?
C17 C15 P1 111.6(5) . . ?
C20 C19 C21 109.5(5) . . ?
C20 C19 C22 108.5(5) . . ?
C21 C19 C22 106.8(5) . . ?
C20 C19 P1 114.7(5) . . ?
C21 C19 P1 109.4(4) . . ?
C22 C19 P1 107.7(4) . . ?
O1 C23 Fe1 177.8(4) . . ?
O2 C24 Fe1 176.0(5) . . ?
O2 C24 C24 102.9(3) . 2_655 ?
Fe1 C24 C24 81.10(16) . 2_655 ?
O2 C24 Fe1 150.1(4) . 2_655 ?
C24 C24 Fe1 47.20(11) 2_655 2_655 ?

loop_
_geom_bond_atom_site_label_1
_geom_bond_atom_site_label_2
_geom_bond_distance
_geom_bond_site_symmetry_2
_geom_bond_publ_flag
Fe1 Fe1 1.3219(12) 2_655 ?
Fe1 C24 1.738(4) . ?
Fe1 C23 1.814(5) . ?
Fe1 N1 2.039(2) . ?
Fe1 P1 2.299(4) . ?
Fe1 P1 2.314(5) 2_655 ?
Fe1 P2 2.331(4) . ?
Fe1 C24 2.340(5) 2_655 ?
Fe1 P2 2.530(4) 2_655 ?
P1 C14 1.82(2) . ?
P1 C15 1.892(9) . ?
P1 C19 1.902(7) . ?
P1 Fe1 2.314(5) 2_655 ?
P2 C8 1.880(7) . ?
P2 C4 1.881(8) . ?
P2 C3 1.891(19) . ?
P2 Fe1 2.530(4) 2_655 ?
Si1 N1 1.707(6) . ?
Si1 C2 1.840(18) . ?
Si1 C3 1.947(18) . ?
Si1 C1 1.981(17) . ?
Si2 N1 1.722(4) . ?
Si2 C13 1.775(18) . ?
Si2 C14 1.79(2) . ?
Si2 C12 1.917(19) . ?
O1 C23 1.141(6) . ?
O2 C24 1.171(5) . ?
N1 Si1 1.707(6) 2_655 ?
N1 Si2 1.722(4) 2_655 ?
N1 Fe1 2.039(2) 2_655 ?
C1 H1A 0.9800 . ?
C1 H1B 0.9800 . ?
C1 H1C 0.9800 . ?
C2 H2A 0.9800 . ?
C2 H2B 0.9800 . ?
C2 H2C 0.9800 . ?
C3 H3A 0.9900 . ?
C3 H3B 0.9900 . ?
C4 C6 1.530(8) . ?
C4 C5 1.545(9) . ?
C4 C7 1.553(8) . ?
C5 H5A 0.9800 . ?
C5 H5B 0.9800 . ?
C5 H5C 0.9800 . ?
C6 H6A 0.9800 . ?
C6 H6B 0.9800 . ?
C6 H6C 0.9800 . ?
C7 H7A 0.9800 . ?
C7 H7B 0.9800 . ?
C7 H7C 0.9800 . ?
C8 C9 1.508(9) . ?
C8 C10 1.543(6) . ?
C8 C11 1.543(7) . ?
C9 H9A 0.9800 . ?
C9 H9B 0.9800 . ?
C9 H9C 0.9800 . ?
C10 H10A 0.9800 . ?
C10 H10B 0.9800 . ?
C10 H10C 0.9800 . ?
C11 H11A 0.9800 . ?
C11 H11B 0.9800 . ?
C11 H11C 0.9800 . ?
C12 H12A 0.9800 . ?
C12 H12B 0.9800 . ?
C12 H12C 0.9800 . ?
C13 H13A 0.9800 . ?
C13 H13B 0.9800 . ?
C13 H13C 0.9800 . ?
C14 H14A 0.9900 . ?
C14 H14B 0.9900 . ?
C15 C18 1.478(10) . ?
C15 C16 1.549(8) . ?
C15 C17 1.552(8) . ?
C16 H16A 0.9800 . ?
C16 H16B 0.9800 . ?
C16 H16C 0.9800 . ?
C17 H17A 0.9800 . ?
C17 H17B 0.9800 . ?
C17 H17C 0.9800 . ?
C18 H18A 0.9800 . ?
C18 H18B 0.9800 . ?
C18 H18C 0.9800 . ?
C19 C20 1.521(8) . ?
C19 C21 1.541(7) . ?
C19 C22 1.550(9) . ?
C20 H20A 0.9800 . ?
C20 H20B 0.9800 . ?
C20 H20C 0.9800 . ?
C21 H21A 0.9800 . ?
C21 H21B 0.9800 . ?
C21 H21C 0.9800 . ?
C22 H22A 0.9800 . ?
C22 H22B 0.9800 . ?
C22 H22C 0.9800 . ?
C24 Fe1 2.340(5) 2_655 ?

loop_
_geom_torsion_atom_site_label_1
_geom_torsion_atom_site_label_2
_geom_torsion_atom_site_label_3
_geom_torsion_atom_site_label_4
_geom_torsion
_geom_torsion_site_symmetry_1
_geom_torsion_site_symmetry_2
_geom_torsion_site_symmetry_3
_geom_torsion_site_symmetry_4
_geom_torsion_publ_flag
Fe1 Fe1 P1 C14 90.6(7) 2_655 . . . ?
C24 Fe1 P1 C14 -169.9(7) . . . . ?
C23 Fe1 P1 C14 -74.1(7) . . . . ?
N1 Fe1 P1 C14 19.5(7) . . . . ?
P1 Fe1 P1 C14 99.1(8) 2_655 . . . ?
P2 Fe1 P1 C14 104.6(7) . . . . ?
C24 Fe1 P1 C14 139.2(7) 2_655 . . . ?
P2 Fe1 P1 C14 95.6(19) 2_655 . . . ?
Fe1 Fe1 P1 C15 -142.7(4) 2_655 . . . ?
C24 Fe1 P1 C15 -43.1(4) . . . . ?
C23 Fe1 P1 C15 52.7(4) . . . . ?
N1 Fe1 P1 C15 146.2(3) . . . . ?
P1 Fe1 P1 C15 -134.2(4) 2_655 . . . ?
P2 Fe1 P1 C15 -128.7(4) . . . . ?
C24 Fe1 P1 C15 -94.1(4) 2_655 . . . ?
P2 Fe1 P1 C15 -137.7(19) 2_655 . . . ?
Fe1 Fe1 P1 C19 -10.1(3) 2_655 . . . ?
C24 Fe1 P1 C19 89.4(3) . . . . ?
C23 Fe1 P1 C19 -174.8(3) . . . . ?
N1 Fe1 P1 C19 -81.3(3) . . . . ?
P1 Fe1 P1 C19 -1.6(7) 2_655 . . . ?
P2 Fe1 P1 C19 3.8(4) . . . . ?
C24 Fe1 P1 C19 38.4(3) 2_655 . . . ?
P2 Fe1 P1 C19 -5.2(15) 2_655 . . . ?
C24 Fe1 P1 Fe1 99.51(16) . . . 2_655 ?
C23 Fe1 P1 Fe1 -164.68(15) . . . 2_655 ?
N1 Fe1 P1 Fe1 -71.14(4) . . . 2_655 ?
P1 Fe1 P1 Fe1 8.5(5) 2_655 . . 2_655 ?
P2 Fe1 P1 Fe1 13.96(15) . . . 2_655 ?
C24 Fe1 P1 Fe1 48.54(12) 2_655 . . 2_655 ?
P2 Fe1 P1 Fe1 5.0(17) 2_655 . . 2_655 ?
Fe1 Fe1 P2 C8 158.7(3) 2_655 . . . ?
C24 Fe1 P2 C8 59.7(3) . . . . ?
C23 Fe1 P2 C8 -36.2(3) . . . . ?
N1 Fe1 P2 C8 -130.4(3) . . . . ?
P1 Fe1 P2 C8 145.2(4) . . . . ?
P1 Fe1 P2 C8 162.8(16) 2_655 . . . ?
C24 Fe1 P2 C8 111.1(3) 2_655 . . . ?
P2 Fe1 P2 C8 147.6(2) 2_655 . . . ?
Fe1 Fe1 P2 C4 28.8(3) 2_655 . . . ?
C24 Fe1 P2 C4 -70.3(3) . . . . ?
C23 Fe1 P2 C4 -166.1(3) . . . . ?
N1 Fe1 P2 C4 99.6(3) . . . . ?
P1 Fe1 P2 C4 15.3(3) . . . . ?
P1 Fe1 P2 C4 32.9(13) 2_655 . . . ?
C24 Fe1 P2 C4 -18.9(3) 2_655 . . . ?
P2 Fe1 P2 C4 17.6(6) 2_655 . . . ?
Fe1 Fe1 P2 C3 -74.8(6) 2_655 . . . ?
C24 Fe1 P2 C3 -173.9(7) . . . . ?
C23 Fe1 P2 C3 90.3(7) . . . . ?
N1 Fe1 P2 C3 -4.0(6) . . . . ?
P1 Fe1 P2 C3 -88.3(6) . . . . ?
P1 Fe1 P2 C3 -70.7(15) 2_655 . . . ?
C24 Fe1 P2 C3 -122.5(7) 2_655 . . . ?
P2 Fe1 P2 C3 -86.0(8) 2_655 . . . ?
C24 Fe1 P2 Fe1 -99.06(16) . . . 2_655 ?
C23 Fe1 P2 Fe1 165.10(15) . . . 2_655 ?
N1 Fe1 P2 Fe1 70.83(3) . . . 2_655 ?
P1 Fe1 P2 Fe1 -13.52(15) . . . 2_655 ?
P1 Fe1 P2 Fe1 4.1(14) 2_655 . . 2_655 ?
C24 Fe1 P2 Fe1 -47.65(11) 2_655 . . 2_655 ?
P2 Fe1 P2 Fe1 -11.2(4) 2_655 . . 2_655 ?
C2 Si1 N1 Si1 69.1(4) . . . 2_655 ?
C3 Si1 N1 Si1 -167.1(7) . . . 2_655 ?
C1 Si1 N1 Si1 -48.4(6) . . . 2_655 ?
C2 Si1 N1 Si2 176(14) . . . 2_655 ?
C3 Si1 N1 Si2 -61(14) . . . 2_655 ?
C1 Si1 N1 Si2 58(14) . . . 2_655 ?
C2 Si1 N1 Si2 67.4(6) . . . . ?
C3 Si1 N1 Si2 -168.7(6) . . . . ?
C1 Si1 N1 Si2 -50.1(7) . . . . ?
C2 Si1 N1 Fe1 -90.3(5) . . . 2_655 ?
C3 Si1 N1 Fe1 33.5(7) . . . 2_655 ?
C1 Si1 N1 Fe1 152.2(6) . . . 2_655 ?
C2 Si1 N1 Fe1 -133.1(4) . . . . ?
C3 Si1 N1 Fe1 -9.2(7) . . . . ?
C1 Si1 N1 Fe1 109.5(6) . . . . ?
C13 Si2 N1 Si1 -40.9(9) . . . . ?
C14 Si2 N1 Si1 -159.1(7) . . . . ?
C12 Si2 N1 Si1 83.6(5) . . . . ?
C13 Si2 N1 Si1 -115(14) . . . 2_655 ?
C14 Si2 N1 Si1 127(14) . . . 2_655 ?
C12 Si2 N1 Si1 9(14) . . . 2_655 ?
C13 Si2 N1 Si2 -42.6(7) . . . 2_655 ?
C14 Si2 N1 Si2 -160.7(8) . . . 2_655 ?
C12 Si2 N1 Si2 81.9(4) . . . 2_655 ?
C13 Si2 N1 Fe1 115.4(7) . . . 2_655 ?
C14 Si2 N1 Fe1 -2.8(8) . . . 2_655 ?
C12 Si2 N1 Fe1 -120.1(4) . . . 2_655 ?
C13 Si2 N1 Fe1 158.1(7) . . . . ?
C14 Si2 N1 Fe1 40.0(8) . . . . ?
C12 Si2 N1 Fe1 -77.3(4) . . . . ?
Fe1 Fe1 N1 Si1 90.3(3) 2_655 . . . ?
C24 Fe1 N1 Si1 96.5(8) . . . . ?
C23 Fe1 N1 Si1 -96.4(3) . . . . ?
P1 Fe1 N1 Si1 164.3(3) . . . . ?
P1 Fe1 N1 Si1 17.4(3) 2_655 . . . ?
P2 Fe1 N1 Si1 8.2(3) . . . . ?
C24 Fe1 N1 Si1 89.3(3) 2_655 . . . ?
P2 Fe1 N1 Si1 156.5(3) 2_655 . . . ?
Fe1 Fe1 N1 Si1 -111.2(2) 2_655 . . 2_655 ?
C24 Fe1 N1 Si1 -104.9(8) . . . 2_655 ?
C23 Fe1 N1 Si1 62.1(3) . . . 2_655 ?
P1 Fe1 N1 Si1 -37.2(2) . . . 2_655 ?
P1 Fe1 N1 Si1 175.9(2) 2_655 . . 2_655 ?
P2 Fe1 N1 Si1 166.7(2) . . . 2_655 ?
C24 Fe1 N1 Si1 -112.1(2) 2_655 . . 2_655 ?
P2 Fe1 N1 Si1 -44.9(2) 2_655 . . 2_655 ?
Fe1 Fe1 N1 Si2 91.66(17) 2_655 . . 2_655 ?
C24 Fe1 N1 Si2 97.9(8) . . . 2_655 ?
C23 Fe1 N1 Si2 -95.0(2) . . . 2_655 ?
P1 Fe1 N1 Si2 165.7(2) . . . 2_655 ?
P1 Fe1 N1 Si2 18.77(19) 2_655 . . 2_655 ?
P2 Fe1 N1 Si2 9.56(19) . . . 2_655 ?
C24 Fe1 N1 Si2 90.7(2) 2_655 . . 2_655 ?
P2 Fe1 N1 Si2 157.95(19) 2_655 . . 2_655 ?
Fe1 Fe1 N1 Si2 -109.51(16) 2_655 . . . ?
C24 Fe1 N1 Si2 -103.3(8) . . . . ?
C23 Fe1 N1 Si2 63.8(2) . . . . ?
P1 Fe1 N1 Si2 -35.49(19) . . . . ?
P1 Fe1 N1 Si2 177.61(18) 2_655 . . . ?
P2 Fe1 N1 Si2 168.40(18) . . . . ?
C24 Fe1 N1 Si2 -110.43(19) 2_655 . . . ?
P2 Fe1 N1 Si2 -43.22(18) 2_655 . . . ?
C24 Fe1 N1 Fe1 6.2(8) . . . 2_655 ?
C23 Fe1 N1 Fe1 173.34(16) . . . 2_655 ?
P1 Fe1 N1 Fe1 74.02(11) . . . 2_655 ?
P1 Fe1 N1 Fe1 -72.89(10) 2_655 . . 2_655 ?
P2 Fe1 N1 Fe1 -82.10(9) . . . 2_655 ?
C24 Fe1 N1 Fe1 -0.92(12) 2_655 . . 2_655 ?
P2 Fe1 N1 Fe1 66.28(10) 2_655 . . 2_655 ?
C8 P2 C3 Si1 131.1(8) . . . . ?
C4 P2 C3 Si1 -116.5(9) . . . . ?
Fe1 P2 C3 Si1 0.1(11) . . . . ?
Fe1 P2 C3 Si1 -30.2(9) 2_655 . . . ?
N1 Si1 C3 P2 4.8(11) . . . . ?
C2 Si1 C3 P2 134.0(8) . . . . ?
C1 Si1 C3 P2 -113.6(9) . . . . ?
C8 P2 C4 C6 165.2(4) . . . . ?
C3 P2 C4 C6 52.0(7) . . . . ?
Fe1 P2 C4 C6 -60.4(5) . . . . ?
Fe1 P2 C4 C6 -46.0(4) 2_655 . . . ?
C8 P2 C4 C5 45.6(6) . . . . ?
C3 P2 C4 C5 -67.6(7) . . . . ?
Fe1 P2 C4 C5 180.0(4) . . . . ?
Fe1 P2 C4 C5 -165.6(4) 2_655 . . . ?
C8 P2 C4 C7 -77.5(5) . . . . ?
C3 P2 C4 C7 169.3(7) . . . . ?
Fe1 P2 C4 C7 56.9(5) . . . . ?
Fe1 P2 C4 C7 71.4(4) 2_655 . . . ?
C4 P2 C8 C9 170.5(4) . . . . ?
C3 P2 C8 C9 -87.1(8) . . . . ?
Fe1 P2 C8 C9 38.6(5) . . . . ?
Fe1 P2 C8 C9 58.3(6) 2_655 . . . ?
C4 P2 C8 C10 51.1(5) . . . . ?
C3 P2 C8 C10 153.6(7) . . . . ?
Fe1 P2 C8 C10 -80.8(5) . . . . ?
Fe1 P2 C8 C10 -61.0(7) 2_655 . . . ?
C4 P2 C8 C11 -71.3(5) . . . . ?
C3 P2 C8 C11 31.2(8) . . . . ?
Fe1 P2 C8 C11 156.8(4) . . . . ?
Fe1 P2 C8 C11 176.5(4) 2_655 . . . ?
N1 Si2 C14 P1 -21.1(12) . . . . ?
C13 Si2 C14 P1 -148.3(9) . . . . ?
C12 Si2 C14 P1 98.2(11) . . . . ?
C15 P1 C14 Si2 -132.5(9) . . . . ?
C19 P1 C14 Si2 114.5(10) . . . . ?
Fe1 P1 C14 Si2 -1.8(12) . . . . ?
Fe1 P1 C14 Si2 32.7(12) 2_655 . . . ?
C14 P1 C15 C18 89.3(9) . . . . ?
C19 P1 C15 C18 -169.2(4) . . . . ?
Fe1 P1 C15 C18 -34.9(5) . . . . ?
Fe1 P1 C15 C18 -67.3(6) 2_655 . . . ?
C14 P1 C15 C16 -29.7(10) . . . . ?
C19 P1 C15 C16 71.8(6) . . . . ?
Fe1 P1 C15 C16 -153.9(5) . . . . ?
Fe1 P1 C15 C16 173.7(5) 2_655 . . . ?
C14 P1 C15 C17 -150.4(9) . . . . ?
C19 P1 C15 C17 -48.9(6) . . . . ?
Fe1 P1 C15 C17 85.4(6) . . . . ?
Fe1 P1 C15 C17 53.0(8) 2_655 . . . ?
C14 P1 C19 C20 72.3(8) . . . . ?
C15 P1 C19 C20 -41.9(6) . . . . ?
Fe1 P1 C19 C20 -178.3(4) . . . . ?
Fe1 P1 C19 C20 176.1(4) 2_655 . . . ?
C14 P1 C19 C21 -164.3(8) . . . . ?
C15 P1 C19 C21 81.5(6) . . . . ?
Fe1 P1 C19 C21 -54.9(6) . . . . ?
Fe1 P1 C19 C21 -60.5(5) 2_655 . . . ?
C14 P1 C19 C22 -48.6(7) . . . . ?
C15 P1 C19 C22 -162.8(4) . . . . ?
Fe1 P1 C19 C22 60.8(4) . . . . ?
Fe1 P1 C19 C22 55.2(4) 2_655 . . . ?
Fe1 Fe1 C24 C24 -2.1(3) 2_655 . . 2_655 ?
C23 Fe1 C24 C24 -175.1(3) . . . 2_655 ?
N1 Fe1 C24 C24 -8.0(10) . . . 2_655 ?
P1 Fe1 C24 C24 -75.7(3) . . . 2_655 ?
P1 Fe1 C24 C24 70.7(2) 2_655 . . 2_655 ?
P2 Fe1 C24 C24 80.4(2) . . . 2_655 ?
P2 Fe1 C24 C24 -67.7(2) 2_655 . . 2_655 ?
C23 Fe1 C24 Fe1 -173.03(17) . . . 2_655 ?
N1 Fe1 C24 Fe1 -6.0(8) . . . 2_655 ?
P1 Fe1 C24 Fe1 -73.59(12) . . . 2_655 ?
P1 Fe1 C24 Fe1 72.75(10) 2_655 . . 2_655 ?
P2 Fe1 C24 Fe1 82.51(10) . . . 2_655 ?
C24 Fe1 C24 Fe1 2.1(3) 2_655 . . 2_655 ?
P2 Fe1 C24 Fe1 -65.68(10) 2_655 . . 2_655 ?
